data_1545288
loop_
_publ_author_name
'Goswami, V. E.'
'Walli, A.'
'F\"orster, M'
'Dechert, S.'
'Demeshko, S.'
'Holthausen, M. C.'
'Meyer, F.'

_publ_section_title
;
 Acid/base triggered interconversion of \m-\h(2):\h(2)-peroxido and
 bis(\m-oxido) dicopper intermediates capped by proton-responsive ligands.
;
_journal_issue 4
_journal_name_full 'Chemical science'
_journal_page_first 3031
_journal_page_last 3037
_journal_paper_doi 10.1039/c6sc04820j
_journal_volume 8
_journal_year 2017
_chemical_formula_moiety 'C34 H60 Cu2 N4 O8 2+, 2(Cl O4 -), C4 H8 O, C2 H3 N'
_chemical_formula_sum 'C40 H71 Cl2 Cu2 N5 O17'
_chemical_formula_weight 1091.99
_chemical_name_systematic
;
 ?
;
_space_group_crystal_system monoclinic
_space_group_IT_number 14
_space_group_name_Hall '-P 2ybc'
_space_group_name_H-M_alt 'P 1 21/c 1'
_symmetry_space_group_name_Hall '-P 2ybc'
_symmetry_space_group_name_H-M 'P 1 21/c 1'
_atom_sites_solution_hydrogens geom
_audit_creation_method SHELXL-2013
_audit_update_record
;
2016-10-25 deposited with the CCDC.
2017-01-23 downloaded from the CCDC.
;
_cell_angle_alpha 90
_cell_angle_beta 108.876(4)
_cell_angle_gamma 90
_cell_formula_units_Z 2
_cell_length_a 10.9869(6)
_cell_length_b 18.6852(10)
_cell_length_c 13.1285(7)
_cell_measurement_reflns_used 31195
_cell_measurement_temperature 133(2)
_cell_measurement_theta_max 25.749
_cell_measurement_theta_min 1.959
_cell_volume 2550.2(2)
_computing_cell_refinement 'X-AREA (Stoe & Cie, 2002)'
_computing_data_collection 'X-AREA (Stoe & Cie, 2002)'
_computing_data_reduction 'X-AREA (Stoe & Cie, 2002)'
_computing_molecular_graphics 'DIAMOND (Brandenburg, 2012)'
_computing_publication_material 'SHELXL-2013 (Sheldrick, 2013)'
_computing_structure_refinement 'SHELXL-2013 (Sheldrick, 2013)'
_computing_structure_solution 'SHELXS-2013 (Sheldrick, 2013)'
_diffrn_ambient_temperature 133(2)
_diffrn_measured_fraction_theta_full 1.000
_diffrn_measured_fraction_theta_max 0.985
_diffrn_measurement_device_type 'Stoe IPDS II'
_diffrn_measurement_method \w
_diffrn_radiation_type MoK\a
_diffrn_radiation_wavelength 0.71073
_diffrn_reflns_av_R_equivalents 0.0942
_diffrn_reflns_av_unetI/netI 0.0438
_diffrn_reflns_Laue_measured_fraction_full 1.000
_diffrn_reflns_Laue_measured_fraction_max 0.985
_diffrn_reflns_limit_h_max 13
_diffrn_reflns_limit_h_min -13
_diffrn_reflns_limit_k_max 22
_diffrn_reflns_limit_k_min -22
_diffrn_reflns_limit_l_max 15
_diffrn_reflns_limit_l_min -15
_diffrn_reflns_number 31195
_diffrn_reflns_point_group_measured_fraction_full 1.000
_diffrn_reflns_point_group_measured_fraction_max 0.985
_diffrn_reflns_theta_full 25.242
_diffrn_reflns_theta_max 25.749
_diffrn_reflns_theta_min 1.959
_diffrn_source 'fine-focus sealed tube'
_exptl_absorpt_coefficient_mu 1.009
_exptl_absorpt_correction_T_max 0.8161
_exptl_absorpt_correction_T_min 0.6323
_exptl_absorpt_correction_type numerical
_exptl_absorpt_process_details 'X-RED (Stoe & Cie, 2002)'
_exptl_crystal_colour purple
_exptl_crystal_density_diffrn 1.422
_exptl_crystal_description block
_exptl_crystal_F_000 1148
_exptl_crystal_size_max 0.390
_exptl_crystal_size_mid 0.350
_exptl_crystal_size_min 0.330
_refine_diff_density_max 0.835
_refine_diff_density_min -0.496
_refine_diff_density_rms 0.086
_refine_ls_extinction_method none
_refine_ls_goodness_of_fit_ref 1.074
_refine_ls_hydrogen_treatment constr
_refine_ls_matrix_type full
_refine_ls_number_parameters 374
_refine_ls_number_reflns 4806
_refine_ls_number_restraints 257
_refine_ls_restrained_S_all 1.204
_refine_ls_R_factor_all 0.0704
_refine_ls_R_factor_gt 0.0566
_refine_ls_shift/su_max 0.001
_refine_ls_shift/su_mean 0.000
_refine_ls_structure_factor_coef Fsqd
_refine_ls_weighting_details 'w=1/[\s^2^(Fo^2^)+(0.0664P)^2^+5.0141P] where P=(Fo^2^+2Fc^2^)/3'
_refine_ls_weighting_scheme calc
_refine_ls_wR_factor_gt 0.1478
_refine_ls_wR_factor_ref 0.1560
_reflns_Friedel_coverage 0.000
_reflns_number_gt 3978
_reflns_number_total 4806
_reflns_threshold_expression 'I > 2\s(I)'
_cod_data_source_file c6sc04820j2.cif
_cod_data_source_block P4-vg186
_cod_depositor_comments
;Adding full bibliography for 1545287--1545291.cif.

 Adding full bibliography for 1545287--1545291.cif.
;
_cod_database_code 1545288
_shelx_space_group_comment
;
The symmetry employed for this shelxl refinement is uniquely defined
by the following loop, which should always be used as a source of
symmetry information in preference to the above space-group names.
They are only intended as comments.
;
_shelx_estimated_absorpt_t_min 0.694
_shelx_estimated_absorpt_t_max 0.732
_shelxl_version_number 2013-4

loop_
_space_group_symop_operation_xyz
'x, y, z'
'-x, y+1/2, -z+1/2'
'-x, -y, -z'
'x, -y-1/2, z-1/2'

loop_
_atom_site_label
_atom_site_type_symbol
_atom_site_fract_x
_atom_site_fract_y
_atom_site_fract_z
_atom_site_U_iso_or_equiv
_atom_site_adp_type
_atom_site_occupancy
_atom_site_site_symmetry_order
_atom_site_calc_flag
_atom_site_refinement_flags_posn
_atom_site_refinement_flags_adp
_atom_site_refinement_flags_occupancy
_atom_site_disorder_assembly
_atom_site_disorder_group
Cu1 Cu 0.55777(4) 0.53560(3) 0.13108(4) 0.03041(17) Uani 1 1 d D . . . .
N1 N 0.5323(3) 0.62835(18) 0.1878(3) 0.0336(7) Uani 1 1 d . . . . .
N2 N 0.7144(3) 0.51652(18) 0.2506(3) 0.0307(7) Uani 1 1 d . . . . .
O1 O 0.5704(3) 0.72074(17) 0.3009(3) 0.0496(8) Uani 1 1 d . . . . .
O2 O 0.8651(3) 0.53122(17) 0.4102(2) 0.0415(7) Uani 1 1 d . . . . .
O3 O 0.5502(3) 0.46890(14) 0.0170(2) 0.0350(6) Uani 1 1 d . . . . .
C1 C 0.6977(4) 0.6177(3) 0.3706(4) 0.0437(10) Uani 1 1 d . . . . .
C2 C 0.6365(7) 0.5934(4) 0.4548(5) 0.080(2) Uani 1 1 d . . . . .
H2A H 0.6020 0.6351 0.4815 0.120 Uiso 1 1 calc R U . . .
H2B H 0.7018 0.5700 0.5148 0.120 Uiso 1 1 calc R U . . .
H2C H 0.5668 0.5595 0.4217 0.120 Uiso 1 1 calc R U . . .
C3 C 0.8066(6) 0.6729(4) 0.4224(6) 0.091(3) Uani 1 1 d . . . . .
H3A H 0.8491 0.6861 0.3699 0.137 Uiso 1 1 calc R U . . .
H3B H 0.8697 0.6515 0.4858 0.137 Uiso 1 1 calc R U . . .
H3C H 0.7694 0.7157 0.4438 0.137 Uiso 1 1 calc R U . . .
C4 C 0.5971(4) 0.6539(2) 0.2792(3) 0.0373(9) Uani 1 1 d . . . . .
C5 C 0.4566(5) 0.7419(3) 0.2125(4) 0.0535(13) Uani 1 1 d . . . . .
H5A H 0.4676 0.7904 0.1863 0.064 Uiso 1 1 calc R U . . .
H5B H 0.3792 0.7417 0.2356 0.064 Uiso 1 1 calc R U . . .
C6 C 0.4448(4) 0.6857(2) 0.1247(4) 0.0409(10) Uani 1 1 d . . . . .
C7 C 0.3080(4) 0.6577(3) 0.0784(4) 0.0540(13) Uani 1 1 d . . . . .
H7A H 0.3071 0.6154 0.0340 0.081 Uiso 1 1 calc R U . . .
H7B H 0.2529 0.6949 0.0341 0.081 Uiso 1 1 calc R U . . .
H7C H 0.2757 0.6447 0.1374 0.081 Uiso 1 1 calc R U . . .
C8 C 0.4953(5) 0.7116(3) 0.0364(4) 0.0490(12) Uani 1 1 d . . . . .
H8A H 0.5848 0.7271 0.0682 0.073 Uiso 1 1 calc R U . . .
H8B H 0.4429 0.7519 -0.0015 0.073 Uiso 1 1 calc R U . . .
H8C H 0.4907 0.6726 -0.0145 0.073 Uiso 1 1 calc R U . . .
C9 C 0.7562(4) 0.5532(2) 0.3364(3) 0.0347(9) Uani 1 1 d . . . . .
C10 C 0.9031(4) 0.4653(2) 0.3694(4) 0.0402(10) Uani 1 1 d . . . . .
H10A H 0.8973 0.4241 0.4150 0.048 Uiso 1 1 calc R U . . .
H10B H 0.9924 0.4689 0.3679 0.048 Uiso 1 1 calc R U . . .
C11 C 0.8071(4) 0.4570(2) 0.2544(3) 0.0333(9) Uani 1 1 d . . . . .
C12 C 0.7355(4) 0.3860(2) 0.2394(4) 0.0440(11) Uani 1 1 d . . . . .
H12A H 0.6990 0.3793 0.2977 0.066 Uiso 1 1 calc R U . . .
H12B H 0.7953 0.3468 0.2407 0.066 Uiso 1 1 calc R U . . .
H12C H 0.6661 0.3860 0.1701 0.066 Uiso 1 1 calc R U . . .
C13 C 0.8707(4) 0.4697(3) 0.1689(4) 0.0469(11) Uani 1 1 d . . . . .
H13A H 0.8046 0.4717 0.0978 0.070 Uiso 1 1 calc R U . . .
H13B H 0.9306 0.4306 0.1704 0.070 Uiso 1 1 calc R U . . .
H13C H 0.9177 0.5152 0.1833 0.070 Uiso 1 1 calc R U . . .
O4A O 0.4196(6) 0.4628(3) 0.1856(5) 0.0444(16) Uani 0.794(8) 1 d D U P A 1
C21A C 0.3296(6) 0.4160(4) 0.1128(6) 0.0559(19) Uani 0.794(8) 1 d D U P A 1
H21A H 0.3596 0.3657 0.1237 0.067 Uiso 0.794(8) 1 calc R U P A 1
H21B H 0.3163 0.4297 0.0372 0.067 Uiso 0.794(8) 1 calc R U P A 1
C22A C 0.2087(8) 0.4255(7) 0.1405(8) 0.096(3) Uani 0.794(8) 1 d D U P A 1
H22A H 0.1618 0.4692 0.1069 0.115 Uiso 0.794(8) 1 calc R U P A 1
H22B H 0.1511 0.3836 0.1179 0.115 Uiso 0.794(8) 1 calc R U P A 1
C23A C 0.2593(10) 0.4320(8) 0.2597(8) 0.092(4) Uani 0.794(8) 1 d D U P A 1
H23A H 0.2751 0.3843 0.2944 0.110 Uiso 0.794(8) 1 calc R U P A 1
H23B H 0.1989 0.4589 0.2874 0.110 Uiso 0.794(8) 1 calc R U P A 1
C24A C 0.3821(7) 0.4722(4) 0.2786(5) 0.059(2) Uani 0.794(8) 1 d D U P A 1
H24A H 0.3693 0.5236 0.2901 0.071 Uiso 0.794(8) 1 calc R U P A 1
H24B H 0.4493 0.4533 0.3430 0.071 Uiso 0.794(8) 1 calc R U P A 1
O4B O 0.4066(19) 0.4830(11) 0.198(3) 0.072(10) Uani 0.206(8) 1 d D U P A 2
C21B C 0.274(2) 0.4963(12) 0.169(3) 0.077(9) Uani 0.206(8) 1 d D U P A 2
H21C H 0.2337 0.4943 0.0901 0.093 Uiso 0.206(8) 1 calc R U P A 2
H21D H 0.2586 0.5444 0.1944 0.093 Uiso 0.206(8) 1 calc R U P A 2
C22B C 0.219(3) 0.4411(14) 0.221(4) 0.073(10) Uani 0.206(8) 1 d D U P A 2
H22C H 0.1268 0.4331 0.1804 0.088 Uiso 0.206(8) 1 calc R U P A 2
H22D H 0.2283 0.4541 0.2960 0.088 Uiso 0.206(8) 1 calc R U P A 2
C23B C 0.298(3) 0.3770(10) 0.216(3) 0.073(8) Uani 0.206(8) 1 d D U P A 2
H23C H 0.2560 0.3483 0.1506 0.088 Uiso 0.206(8) 1 calc R U P A 2
H23D H 0.3113 0.3464 0.2804 0.088 Uiso 0.206(8) 1 calc R U P A 2
C24B C 0.422(2) 0.4089(10) 0.213(4) 0.101(10) Uani 0.206(8) 1 d D U P A 2
H24C H 0.4915 0.3989 0.2818 0.122 Uiso 0.206(8) 1 calc R U P A 2
H24D H 0.4469 0.3873 0.1538 0.122 Uiso 0.206(8) 1 calc R U P A 2
Cl1 Cl 0.23369(11) 0.62596(7) 0.42190(10) 0.0482(3) Uani 1 1 d . . . . .
O11 O 0.3288(5) 0.5931(4) 0.5089(5) 0.115(2) Uani 1 1 d . . . . .
O12 O 0.1449(6) 0.5746(3) 0.3661(5) 0.117(2) Uani 1 1 d . . . . .
O13 O 0.2944(4) 0.6582(3) 0.3524(3) 0.0767(13) Uani 1 1 d . . . . .
O14 O 0.1689(6) 0.6771(3) 0.4634(5) 0.1022(18) Uani 1 1 d . . . . .
O5 O 1.1634(8) 0.2356(5) 0.3231(8) 0.087(3) Uani 0.5 1 d D U P B 3
C31 C 1.1492(13) 0.1660(8) 0.3535(17) 0.090(3) Uani 0.5 1 d D U P B 3
H31A H 1.2243 0.1511 0.4150 0.108 Uiso 0.5 1 calc R U P B 3
H31B H 1.1390 0.1324 0.2929 0.108 Uiso 0.5 1 calc R U P B 3
C32 C 1.0320(13) 0.1682(8) 0.3842(16) 0.082(3) Uani 0.5 1 d D U P B 3
H32A H 1.0542 0.1654 0.4635 0.099 Uiso 0.5 1 calc R U P B 3
H32B H 0.9752 0.1274 0.3518 0.099 Uiso 0.5 1 calc R U P B 3
C33 C 0.9652(9) 0.2379(6) 0.3434(9) 0.062(3) Uani 0.5 1 d D U P B 3
H33A H 0.8762 0.2296 0.2954 0.075 Uiso 0.5 1 calc R U P B 3
H33B H 0.9628 0.2689 0.4039 0.075 Uiso 0.5 1 calc R U P B 3
C34 C 1.0460(7) 0.2708(4) 0.2829(9) 0.048(2) Uani 0.5 1 d D . P B 3
H34A H 1.0071 0.2627 0.2045 0.057 Uiso 0.5 1 calc R U P B 3
H34B H 1.0563 0.3229 0.2967 0.057 Uiso 0.5 1 calc R U P B 3
N5 N 1.1904(8) 0.1717(6) 0.3368(14) 0.091(5) Uani 0.5 1 d D U P C 4
C41 C 1.0904(10) 0.1937(8) 0.3377(14) 0.090(3) Uani 0.5 1 d D U P C 4
C42 C 0.9860(12) 0.1780(10) 0.3842(15) 0.082(3) Uani 0.5 1 d D U P C 4
H42A H 0.9042 0.1725 0.3259 0.123 Uiso 0.5 1 calc R U P C 4
H42B H 0.9792 0.2175 0.4311 0.123 Uiso 0.5 1 calc R U P C 4
H42C H 1.0061 0.1336 0.4262 0.123 Uiso 0.5 1 calc R U P C 4

loop_
_atom_site_aniso_label
_atom_site_aniso_U_11
_atom_site_aniso_U_22
_atom_site_aniso_U_33
_atom_site_aniso_U_23
_atom_site_aniso_U_13
_atom_site_aniso_U_12
Cu1 0.0264(3) 0.0327(3) 0.0290(3) -0.0002(2) 0.00460(19) 0.0035(2)
N1 0.0302(17) 0.0354(18) 0.0358(19) 0.0004(15) 0.0116(15) 0.0061(14)
N2 0.0244(15) 0.0342(17) 0.0323(18) 0.0041(14) 0.0076(13) 0.0010(13)
O1 0.060(2) 0.0395(17) 0.0480(19) -0.0101(15) 0.0152(16) 0.0084(15)
O2 0.0310(14) 0.0528(19) 0.0329(15) -0.0033(13) -0.0004(12) 0.0010(13)
O3 0.0336(14) 0.0345(15) 0.0316(15) 0.0004(12) 0.0031(12) 0.0116(12)
C1 0.042(2) 0.050(3) 0.033(2) -0.010(2) 0.0039(19) 0.002(2)
C2 0.106(5) 0.100(5) 0.048(3) 0.016(3) 0.045(3) 0.050(4)
C3 0.068(4) 0.066(4) 0.108(6) -0.043(4) -0.016(4) 0.000(3)
C4 0.034(2) 0.040(2) 0.039(2) -0.0046(19) 0.0137(18) 0.0008(18)
C5 0.061(3) 0.044(3) 0.058(3) -0.002(2) 0.023(3) 0.016(2)
C6 0.043(2) 0.039(2) 0.042(2) 0.0038(19) 0.016(2) 0.0162(19)
C7 0.040(2) 0.074(4) 0.048(3) 0.003(3) 0.015(2) 0.022(2)
C8 0.056(3) 0.047(3) 0.049(3) 0.009(2) 0.024(2) 0.015(2)
C9 0.0276(19) 0.040(2) 0.035(2) 0.0007(18) 0.0080(17) -0.0024(16)
C10 0.0272(19) 0.047(2) 0.041(2) 0.0036(19) 0.0030(17) 0.0025(18)
C11 0.0239(17) 0.039(2) 0.035(2) 0.0024(17) 0.0077(16) 0.0043(16)
C12 0.042(2) 0.038(2) 0.043(3) 0.003(2) 0.001(2) 0.0027(19)
C13 0.032(2) 0.068(3) 0.042(3) -0.001(2) 0.0137(19) 0.005(2)
O4A 0.042(3) 0.055(4) 0.038(3) 0.003(2) 0.016(2) -0.006(2)
C21A 0.053(4) 0.066(4) 0.054(4) -0.013(3) 0.025(3) -0.022(3)
C22A 0.052(4) 0.164(10) 0.079(5) -0.027(6) 0.030(4) -0.038(5)
C23A 0.074(7) 0.149(11) 0.067(5) -0.025(6) 0.042(5) -0.040(7)
C24A 0.056(4) 0.089(5) 0.042(3) -0.011(3) 0.027(3) -0.020(4)
O4B 0.025(8) 0.050(12) 0.14(2) -0.001(14) 0.022(11) -0.015(8)
C21B 0.041(10) 0.065(13) 0.14(2) 0.030(15) 0.044(13) 0.013(10)
C22B 0.043(14) 0.070(15) 0.13(3) 0.011(18) 0.053(17) 0.005(12)
C23B 0.081(15) 0.043(10) 0.13(2) 0.001(13) 0.085(16) -0.006(10)
C24B 0.056(13) 0.069(14) 0.20(3) 0.033(19) 0.070(17) 0.017(10)
Cl1 0.0486(6) 0.0515(7) 0.0480(7) -0.0016(5) 0.0206(5) -0.0128(5)
O11 0.080(3) 0.169(6) 0.102(4) 0.070(4) 0.037(3) 0.032(3)
O12 0.127(5) 0.121(4) 0.118(4) -0.048(4) 0.061(4) -0.086(4)
O13 0.078(3) 0.106(3) 0.053(2) 0.002(2) 0.030(2) -0.037(2)
O14 0.144(5) 0.064(3) 0.131(5) 0.003(3) 0.090(4) 0.018(3)
O5 0.071(6) 0.084(6) 0.118(8) -0.026(6) 0.048(5) -0.006(5)
C31 0.027(6) 0.091(7) 0.165(10) -0.035(7) 0.048(7) -0.014(5)
C32 0.030(8) 0.108(7) 0.117(7) -0.031(5) 0.035(7) 0.014(6)
C33 0.045(6) 0.060(6) 0.070(7) -0.013(6) 0.003(5) 0.004(5)
C34 0.023(4) 0.024(4) 0.083(7) -0.001(4) -0.001(4) 0.007(3)
N5 0.018(5) 0.060(7) 0.196(14) 0.004(8) 0.038(6) 0.003(4)
C41 0.027(6) 0.091(7) 0.165(10) -0.035(7) 0.048(7) -0.014(5)
C42 0.030(8) 0.108(7) 0.117(7) -0.031(5) 0.035(7) 0.014(6)

loop_
_atom_type_symbol
_atom_type_description
_atom_type_scat_dispersion_real
_atom_type_scat_dispersion_imag
_atom_type_scat_source
C C 0.0033 0.0016 'International Tables Vol C Tables 4.2.6.8 and 6.1.1.4'
H H 0.0000 0.0000 'International Tables Vol C Tables 4.2.6.8 and 6.1.1.4'
N N 0.0061 0.0033 'International Tables Vol C Tables 4.2.6.8 and 6.1.1.4'
O O 0.0106 0.0060 'International Tables Vol C Tables 4.2.6.8 and 6.1.1.4'
Cl Cl 0.1484 0.1585 'International Tables Vol C Tables 4.2.6.8 and 6.1.1.4'
Cu Cu 0.3201 1.2651 'International Tables Vol C Tables 4.2.6.8 and 6.1.1.4'

loop_
_geom_angle_atom_site_label_1
_geom_angle_atom_site_label_2
_geom_angle_atom_site_label_3
_geom_angle
_geom_angle_site_symmetry_1
_geom_angle_site_symmetry_3
O3 Cu1 O3 47.90(13) 3_665 .
O3 Cu1 N1 107.96(13) 3_665 .
O3 Cu1 N1 153.99(13) . .
O3 Cu1 N2 154.15(13) 3_665 .
O3 Cu1 N2 108.16(12) . .
N1 Cu1 N2 93.09(14) . .
O3 Cu1 O4A 92.02(18) 3_665 .
O3 Cu1 O4A 89.55(19) . .
N1 Cu1 O4A 102.4(2) . .
N2 Cu1 O4A 98.03(18) . .
O3 Cu1 O4B 94.6(9) 3_665 .
O3 Cu1 O4B 99.3(8) . .
N1 Cu1 O4B 91.3(7) . .
N2 Cu1 O4B 99.9(8) . .
C4 N1 C6 108.4(4) . .
C4 N1 Cu1 126.1(3) . .
C6 N1 Cu1 125.0(3) . .
C9 N2 C11 108.9(3) . .
C9 N2 Cu1 125.9(3) . .
C11 N2 Cu1 125.2(3) . .
C4 O1 C5 106.0(3) . .
C9 O2 C10 106.8(3) . .
O3 O3 Cu1 66.24(18) 3_665 3_665
O3 O3 Cu1 65.86(18) 3_665 .
Cu1 O3 Cu1 132.10(13) 3_665 .
C9 C1 C4 113.5(4) . .
C9 C1 C2 107.9(4) . .
C4 C1 C2 109.1(4) . .
C9 C1 C3 108.6(4) . .
C4 C1 C3 108.2(5) . .
C2 C1 C3 109.5(5) . .
N1 C4 O1 117.2(4) . .
N1 C4 C1 128.7(4) . .
O1 C4 C1 114.0(4) . .
O1 C5 C6 104.7(3) . .
N1 C6 C8 108.9(3) . .
N1 C6 C7 110.4(4) . .
C8 C6 C7 111.3(4) . .
N1 C6 C5 101.0(4) . .
C8 C6 C5 113.2(4) . .
C7 C6 C5 111.6(4) . .
N2 C9 O2 117.3(4) . .
N2 C9 C1 129.1(4) . .
O2 C9 C1 113.6(4) . .
O2 C10 C11 105.0(3) . .
N2 C11 C13 109.1(3) . .
N2 C11 C12 109.0(3) . .
C13 C11 C12 112.5(4) . .
N2 C11 C10 101.5(3) . .
C13 C11 C10 112.0(3) . .
C12 C11 C10 112.1(3) . .
C24A O4A C21A 108.7(5) . .
C24A O4A Cu1 126.4(5) . .
C21A O4A Cu1 122.2(4) . .
O4A C21A C22A 104.0(6) . .
C23A C22A C21A 101.9(7) . .
C22A C23A C24A 103.1(7) . .
O4A C24A C23A 107.0(6) . .
C24B O4B C21B 106.4(15) . .
C24B O4B Cu1 113.7(16) . .
C21B O4B Cu1 129.0(17) . .
O4B C21B C22B 107.4(16) . .
C21B C22B C23B 102.5(17) . .
C22B C23B C24B 103.1(14) . .
O4B C24B C23B 108.9(13) . .
O12 Cl1 O14 108.4(4) . .
O12 Cl1 O11 109.5(4) . .
O14 Cl1 O11 108.5(4) . .
O12 Cl1 O13 110.3(3) . .
O14 Cl1 O13 111.3(3) . .
O11 Cl1 O13 108.8(3) . .
C31 O5 C34 112.1(9) . .
O5 C31 C32 104.0(11) . .
C31 C32 C33 107.2(11) . .
C34 C33 C32 103.9(8) . .
O5 C34 C33 103.9(8) . .
N5 C41 C42 141.1(15) . .

loop_
_geom_bond_atom_site_label_1
_geom_bond_atom_site_label_2
_geom_bond_distance
_geom_bond_site_symmetry_2
Cu1 O3 1.924(3) 3_665
Cu1 O3 1.929(3) .
Cu1 N1 1.942(3) .
Cu1 N2 1.950(3) .
Cu1 O4A 2.318(5) .
Cu1 O4B 2.331(15) .
N1 C4 1.274(5) .
N1 C6 1.498(5) .
N2 C9 1.271(5) .
N2 C11 1.498(5) .
O1 C4 1.335(5) .
O1 C5 1.459(6) .
O2 C9 1.336(5) .
O2 C10 1.456(5) .
O3 O3 1.564(5) 3_665
O3 Cu1 1.924(3) 3_665
C1 C9 1.501(6) .
C1 C4 1.504(6) .
C1 C2 1.536(7) .
C1 C3 1.560(7) .
C5 C6 1.534(6) .
C6 C8 1.517(6) .
C6 C7 1.521(7) .
C10 C11 1.545(6) .
C11 C13 1.521(6) .
C11 C12 1.522(6) .
O4A C24A 1.420(8) .
O4A C21A 1.430(8) .
C21A C22A 1.497(10) .
C22A C23A 1.487(11) .
C23A C24A 1.493(10) .
O4B C24B 1.401(17) .
O4B C21B 1.404(17) .
C21B C22B 1.465(19) .
C22B C23B 1.490(18) .
C23B C24B 1.506(17) .
Cl1 O12 1.395(5) .
Cl1 O14 1.403(5) .
Cl1 O11 1.414(5) .
Cl1 O13 1.426(4) .
O5 C31 1.384(15) .
O5 C34 1.391(11) .
C31 C32 1.470(13) .
C32 C33 1.505(14) .
C33 C34 1.501(13) .
N5 C41 1.177(8) .
C41 C42 1.493(9) .
